data_1564673
loop_
_publ_author_name
'Wang, Hanqiang'
'Zhang, Jie'
'Xie, Zuowei'

_publ_section_title
;
 Ring-opening and ring-expansion reactions of carborane-fused borirane
;
_journal_name_full 'Chemical Science'
_journal_paper_doi 10.1039/D1SC04453B
_journal_year 2021
_chemical_formula_sum 'C36 H52 B11 Br N2 O'
_chemical_formula_weight 727.64
_space_group_crystal_system trigonal
_space_group_IT_number 148
_space_group_name_Hall '-R 3'
_space_group_name_H-M_alt 'R -3 :H'
_atom_sites_solution_hydrogens geom
_audit_creation_method SHELXL-2018/3
_audit_update_record
;
2021-08-09 deposited with the CCDC.	2021-09-09 downloaded from the CCDC.
;
_cell_angle_alpha 90
_cell_angle_beta 90
_cell_angle_gamma 120
_cell_formula_units_Z 18
_cell_length_a 48.4310(19)
_cell_length_b 48.4310(19)
_cell_length_c 10.5838(5)
_cell_measurement_reflns_used 3476
_cell_measurement_temperature 173(2)
_cell_measurement_theta_max 15
_cell_measurement_theta_min 15
_cell_volume 21499.0(16)
_computing_cell_refinement 'BRUKER D8VENTURE DIFFRACTOMETER'
_computing_data_collection 'BRUKER D8VENTURE DIFFRACTOMETER'
_computing_data_reduction 'BRUKER D8VENTURE DIFFRACTOMETER'
_computing_molecular_graphics 'BRUKER SHELXTL'
_computing_publication_material 'BRUKER SHELXTL'
_computing_structure_refinement 'SHELXL-2018/3 (Sheldrick, 2018)'
_computing_structure_solution 'SHELXT 2014/5 (Sheldrick, 2014)'
_diffrn_ambient_temperature 173(2)
_diffrn_measured_fraction_theta_full 0.999
_diffrn_measured_fraction_theta_max 0.999
_diffrn_measurement_device_type 'BRUKER D8VENTURE DIFFRACTOMETER'
_diffrn_measurement_method 'PHI & OMEGA SCAN'
_diffrn_radiation_type MoK\a
_diffrn_radiation_wavelength 0.71073
_diffrn_reflns_av_R_equivalents 0.1010
_diffrn_reflns_av_unetI/netI 0.0530
_diffrn_reflns_Laue_measured_fraction_full 0.999
_diffrn_reflns_Laue_measured_fraction_max 0.999
_diffrn_reflns_limit_h_max 58
_diffrn_reflns_limit_h_min -49
_diffrn_reflns_limit_k_max 58
_diffrn_reflns_limit_k_min -58
_diffrn_reflns_limit_l_max 12
_diffrn_reflns_limit_l_min -12
_diffrn_reflns_number 74114
_diffrn_reflns_point_group_measured_fraction_full 0.999
_diffrn_reflns_point_group_measured_fraction_max 0.999
_diffrn_reflns_theta_full 25.242
_diffrn_reflns_theta_max 25.248
_diffrn_reflns_theta_min 2.225
_exptl_absorpt_coefficient_mu 0.887
_exptl_absorpt_correction_T_max 0.7456
_exptl_absorpt_correction_T_min 0.6488
_exptl_absorpt_correction_type multi-scan
_exptl_crystal_colour colourless
_exptl_crystal_density_diffrn 1.012
_exptl_crystal_description block
_exptl_crystal_F_000 6840
_exptl_crystal_size_max 0.400
_exptl_crystal_size_mid 0.300
_exptl_crystal_size_min 0.200
_refine_diff_density_max 0.323
_refine_diff_density_min -0.469
_refine_diff_density_rms 0.051
_refine_ls_extinction_method none
_refine_ls_goodness_of_fit_ref 1.030
_refine_ls_hydrogen_treatment constr
_refine_ls_matrix_type full
_refine_ls_number_parameters 460
_refine_ls_number_reflns 8659
_refine_ls_number_restraints 0
_refine_ls_restrained_S_all 1.030
_refine_ls_R_factor_all 0.0706
_refine_ls_R_factor_gt 0.0428
_refine_ls_shift/su_max 0.001
_refine_ls_shift/su_mean 0.000
_refine_ls_structure_factor_coef Fsqd
_refine_ls_weighting_details 'w=1/[\s^2^(Fo^2^)+(0.0518P)^2^+23.8000P] where P=(Fo^2^+2Fc^2^)/3'
_refine_ls_weighting_scheme calc
_refine_ls_wR_factor_gt 0.1008
_refine_ls_wR_factor_ref 0.1117
_reflns_Friedel_coverage 0.000
_reflns_number_gt 6232
_reflns_number_total 8659
_reflns_threshold_expression 'I > 2\s(I)'
_cod_data_source_file d1sc04453b2.cif
_cod_data_source_block 8
_cod_original_cell_volume 21499(2)
_cod_depositor_comments
;

2022-06-21
Z value and formula fixed to values more according to usual
chemical conventions.                 miguel
;
_cod_original_formula_sum 'C2.92 H4.22 B0.89 Br0.08 N0.16 O0.08'
_cod_original_formula_weight 59.00
_cod_original_formula_units_Z 222
_cod_database_code 1564673
_shelx_shelxl_version_number 2018/3
_shelx_space_group_comment
;
The symmetry employed for this shelxl refinement is uniquely defined
by the following loop, which should always be used as a source of
symmetry information in preference to the above space-group names.
They are only intended as comments.
;
_shelx_estimated_absorpt_t_min 0.718
_shelx_estimated_absorpt_t_max 0.843

loop_
_space_group_symop_operation_xyz
'x, y, z'
'-y, x-y, z'
'-x+y, -x, z'
'x+2/3, y+1/3, z+1/3'
'-y+2/3, x-y+1/3, z+1/3'
'-x+y+2/3, -x+1/3, z+1/3'
'x+1/3, y+2/3, z+2/3'
'-y+1/3, x-y+2/3, z+2/3'
'-x+y+1/3, -x+2/3, z+2/3'
'-x, -y, -z'
'y, -x+y, -z'
'x-y, x, -z'
'-x+2/3, -y+1/3, -z+1/3'
'y+2/3, -x+y+1/3, -z+1/3'
'x-y+2/3, x+1/3, -z+1/3'
'-x+1/3, -y+2/3, -z+2/3'
'y+1/3, -x+y+2/3, -z+2/3'
'x-y+1/3, x+2/3, -z+2/3'

loop_
_atom_site_label
_atom_site_type_symbol
_atom_site_fract_x
_atom_site_fract_y
_atom_site_fract_z
_atom_site_U_iso_or_equiv
_atom_site_adp_type
_atom_site_occupancy
_atom_site_site_symmetry_order
_atom_site_calc_flag
_atom_site_refinement_flags_posn
_atom_site_refinement_flags_adp
_atom_site_refinement_flags_occupancy
_atom_site_disorder_assembly
_atom_site_disorder_group
Br1 Br 0.40020(2) 0.25342(2) 0.02627(3) 0.03480(10) Uani 1 1 d . . . . .
O1 O 0.40390(4) 0.29809(4) 0.21426(16) 0.0294(4) Uani 1 1 d . . . . .
N1 N 0.44035(5) 0.24630(5) 0.30035(18) 0.0254(5) Uani 1 1 d . . . . .
N2 N 0.39807(5) 0.24639(5) 0.36425(18) 0.0236(5) Uani 1 1 d . . . . .
C1 C 0.45580(6) 0.31636(6) 0.1172(2) 0.0241(6) Uani 1 1 d . . . . .
C2 C 0.44987(6) 0.34622(6) 0.1549(2) 0.0251(6) Uani 1 1 d . . . . .
C11 C 0.42322(6) 0.26131(6) 0.2837(2) 0.0234(5) Uani 1 1 d . . . . .
C12 C 0.42502(7) 0.22151(6) 0.3857(2) 0.0311(6) Uani 1 1 d . . . . .
H12A H 0.431820 0.207051 0.411201 0.037 Uiso 1 1 calc R U . . .
C13 C 0.39907(7) 0.22162(6) 0.4252(2) 0.0315(6) Uani 1 1 d . . . . .
H13A H 0.383953 0.207320 0.484502 0.038 Uiso 1 1 calc R U . . .
C14 C 0.47248(6) 0.25546(6) 0.2586(3) 0.0300(6) Uani 1 1 d . . . . .
C15 C 0.49769(7) 0.27539(7) 0.3399(3) 0.0391(7) Uani 1 1 d . . . . .
C16 C 0.52803(8) 0.28183(8) 0.3047(4) 0.0537(9) Uani 1 1 d . . . . .
H16A H 0.545786 0.295239 0.356362 0.064 Uiso 1 1 calc R U . . .
C17 C 0.53270(8) 0.26904(9) 0.1958(4) 0.0611(10) Uani 1 1 d . . . . .
H17A H 0.553633 0.273842 0.173347 0.073 Uiso 1 1 calc R U . . .
C18 C 0.50754(8) 0.24950(8) 0.1196(3) 0.0517(9) Uani 1 1 d . . . . .
H18A H 0.511415 0.241316 0.044288 0.062 Uiso 1 1 calc R U . . .
C19 C 0.47641(7) 0.24136(7) 0.1502(3) 0.0353(7) Uani 1 1 d . . . . .
C20 C 0.49298(8) 0.28870(7) 0.4629(3) 0.0440(8) Uani 1 1 d . . . . .
H20A H 0.472261 0.288500 0.457588 0.053 Uiso 1 1 calc R U . . .
C21 C 0.51942(8) 0.32306(7) 0.4884(3) 0.0592(10) Uani 1 1 d . . . . .
H21A H 0.515196 0.330405 0.568532 0.089 Uiso 1 1 calc R U . . .
H21B H 0.540014 0.323863 0.493234 0.089 Uiso 1 1 calc R U . . .
H21C H 0.519948 0.336885 0.419684 0.089 Uiso 1 1 calc R U . . .
C22 C 0.49108(10) 0.26759(8) 0.5756(3) 0.0618(10) Uani 1 1 d . . . . .
H22A H 0.488048 0.276542 0.653949 0.093 Uiso 1 1 calc R U . . .
H22B H 0.473079 0.245968 0.563495 0.093 Uiso 1 1 calc R U . . .
H22C H 0.510910 0.266871 0.580938 0.093 Uiso 1 1 calc R U . . .
C23 C 0.44893(7) 0.21660(7) 0.0730(3) 0.0368(7) Uani 1 1 d . . . . .
H23A H 0.429218 0.216789 0.099585 0.044 Uiso 1 1 calc R U . . .
C24 C 0.45334(9) 0.22333(9) -0.0693(3) 0.0544(9) Uani 1 1 d . . . . .
H24A H 0.434917 0.206607 -0.114732 0.082 Uiso 1 1 calc R U . . .
H24B H 0.455167 0.244058 -0.086665 0.082 Uiso 1 1 calc R U . . .
H24C H 0.472764 0.223634 -0.097584 0.082 Uiso 1 1 calc R U . . .
C25 C 0.44406(8) 0.18349(7) 0.1016(3) 0.0486(8) Uani 1 1 d . . . . .
H25A H 0.426216 0.167511 0.051295 0.073 Uiso 1 1 calc R U . . .
H25B H 0.463492 0.182992 0.080168 0.073 Uiso 1 1 calc R U . . .
H25C H 0.439351 0.178762 0.191631 0.073 Uiso 1 1 calc R U . . .
C26 C 0.37343(6) 0.25382(6) 0.4001(2) 0.0275(6) Uani 1 1 d . . . . .
C27 C 0.38113(7) 0.27760(7) 0.4916(2) 0.0356(7) Uani 1 1 d . . . . .
C28 C 0.35595(9) 0.28102(8) 0.5362(3) 0.0479(8) Uani 1 1 d . . . . .
H28A H 0.360148 0.297111 0.596871 0.058 Uiso 1 1 calc R U . . .
C29 C 0.32536(9) 0.26188(8) 0.4952(3) 0.0555(9) Uani 1 1 d . . . . .
H29A H 0.308630 0.264390 0.529648 0.067 Uiso 1 1 calc R U . . .
C30 C 0.31863(8) 0.23916(8) 0.4052(3) 0.0461(8) Uani 1 1 d . . . . .
H30A H 0.297275 0.226251 0.377092 0.055 Uiso 1 1 calc R U . . .
C31 C 0.34271(7) 0.23456(6) 0.3534(3) 0.0325(6) Uani 1 1 d . . . . .
C32 C 0.41452(8) 0.29792(7) 0.5438(3) 0.0441(8) Uani 1 1 d . . . . .
H32A H 0.429819 0.300479 0.475119 0.053 Uiso 1 1 calc R U . . .
C33 C 0.42220(9) 0.33165(8) 0.5843(3) 0.0613(10) Uani 1 1 d . . . . .
H33A H 0.444040 0.343444 0.616993 0.092 Uiso 1 1 calc R U . . .
H33B H 0.420169 0.342956 0.511300 0.092 Uiso 1 1 calc R U . . .
H33C H 0.407265 0.329973 0.650422 0.092 Uiso 1 1 calc R U . . .
C34 C 0.42075(10) 0.28169(9) 0.6551(3) 0.0633(10) Uani 1 1 d . . . . .
H34A H 0.442481 0.295421 0.686469 0.095 Uiso 1 1 calc R U . . .
H34B H 0.405462 0.277958 0.722783 0.095 Uiso 1 1 calc R U . . .
H34C H 0.418297 0.261267 0.627421 0.095 Uiso 1 1 calc R U . . .
C35 C 0.33456(7) 0.20952(6) 0.2526(3) 0.0357(7) Uani 1 1 d . . . . .
H35A H 0.354955 0.211646 0.220560 0.043 Uiso 1 1 calc R U . . .
C36 C 0.31749(8) 0.21490(8) 0.1407(3) 0.0539(9) Uani 1 1 d . . . . .
H36A H 0.312425 0.198452 0.076567 0.081 Uiso 1 1 calc R U . . .
H36B H 0.297753 0.213684 0.170467 0.081 Uiso 1 1 calc R U . . .
H36C H 0.331436 0.235975 0.103957 0.081 Uiso 1 1 calc R U . . .
C37 C 0.31425(8) 0.17576(7) 0.3060(3) 0.0503(8) Uani 1 1 d . . . . .
H37A H 0.309386 0.160124 0.238519 0.076 Uiso 1 1 calc R U . . .
H37B H 0.326059 0.172279 0.373399 0.076 Uiso 1 1 calc R U . . .
H37C H 0.294338 0.173290 0.340220 0.076 Uiso 1 1 calc R U . . .
C38 C 0.41878(6) 0.33138(6) 0.2326(2) 0.0269(6) Uani 1 1 d . . . . .
H38A H 0.424781 0.335774 0.323784 0.032 Uiso 1 1 calc R U . . .
C39 C 0.39650(6) 0.34362(6) 0.2036(2) 0.0259(6) Uani 1 1 d . . . . .
C40 C 0.36677(6) 0.32443(7) 0.1521(2) 0.0317(6) Uani 1 1 d . . . . .
H40A H 0.360169 0.302904 0.131618 0.038 Uiso 1 1 calc R U . . .
C41 C 0.34631(7) 0.33628(8) 0.1298(3) 0.0410(7) Uani 1 1 d . . . . .
H41A H 0.325829 0.322955 0.094164 0.049 Uiso 1 1 calc R U . . .
C42 C 0.35602(8) 0.36761(8) 0.1601(3) 0.0423(8) Uani 1 1 d . . . . .
H42A H 0.342088 0.375751 0.145051 0.051 Uiso 1 1 calc R U . . .
C43 C 0.38552(8) 0.38704(7) 0.2114(3) 0.0419(8) Uani 1 1 d . . . . .
H43A H 0.392082 0.408596 0.231151 0.050 Uiso 1 1 calc R U . . .
C44 C 0.40564(7) 0.37510(7) 0.2343(3) 0.0354(7) Uani 1 1 d . . . . .
H44A H 0.425945 0.388452 0.271256 0.042 Uiso 1 1 calc R U . . .
B3 B 0.44435(7) 0.33410(7) 0.0005(3) 0.0263(7) Uani 1 1 d . . . . .
H3 H 0.420858 0.321734 -0.049750 0.032 Uiso 1 1 calc R U . . .
B4 B 0.47444(7) 0.32409(8) -0.0273(3) 0.0332(7) Uani 1 1 d . . . . .
H4 H 0.470891 0.305140 -0.096677 0.040 Uiso 1 1 calc R U . . .
B5 B 0.49612(7) 0.32971(8) 0.1152(3) 0.0321(7) Uani 1 1 d . . . . .
H5 H 0.506894 0.314556 0.138271 0.039 Uiso 1 1 calc R U . . .
B6 B 0.47917(7) 0.34273(7) 0.2325(3) 0.0293(7) Uani 1 1 d . . . . .
H6 H 0.478400 0.335961 0.334211 0.035 Uiso 1 1 calc R U . . .
B7 B 0.46285(7) 0.37504(7) 0.0427(3) 0.0306(7) Uani 1 1 d . . . . .
H7 H 0.451620 0.389789 0.019499 0.037 Uiso 1 1 calc R U . . .
B8 B 0.47995(8) 0.36200(8) -0.0747(3) 0.0361(8) Uani 1 1 d . . . . .
H8 H 0.480368 0.368329 -0.176764 0.043 Uiso 1 1 calc R U . . .
B9 B 0.51208(8) 0.35969(8) -0.0043(3) 0.0392(8) Uani 1 1 d . . . . .
H9 H 0.533731 0.364640 -0.060108 0.047 Uiso 1 1 calc R U . . .
B10 B 0.51476(8) 0.37084(8) 0.1585(3) 0.0375(8) Uani 1 1 d . . . . .
H10 H 0.537987 0.383005 0.210646 0.045 Uiso 1 1 calc R U . . .
B11 B 0.48396(8) 0.38025(8) 0.1865(3) 0.0341(8) Uani 1 1 d . . . . .
H11 H 0.486394 0.398369 0.258121 0.041 Uiso 1 1 calc R U . . .
B12 B 0.50483(8) 0.39093(8) 0.0404(3) 0.0384(8) Uani 1 1 d . . . . .
H12 H 0.521694 0.416400 0.014797 0.046 Uiso 1 1 calc R U . . .
B13 B 0.42356(7) 0.28555(7) 0.1734(3) 0.0244(6) Uani 1 1 d . . . . .

loop_
_atom_site_aniso_label
_atom_site_aniso_U_11
_atom_site_aniso_U_22
_atom_site_aniso_U_33
_atom_site_aniso_U_23
_atom_site_aniso_U_13
_atom_site_aniso_U_12
Br1 0.03825(18) 0.03017(17) 0.02895(15) -0.00049(12) -0.00632(12) 0.01183(14)
O1 0.0262(10) 0.0206(9) 0.0411(11) 0.0095(8) 0.0073(8) 0.0115(8)
N1 0.0319(12) 0.0209(11) 0.0257(11) -0.0008(9) -0.0029(9) 0.0149(10)
N2 0.0322(12) 0.0204(11) 0.0192(10) 0.0012(8) -0.0001(9) 0.0139(10)
C1 0.0253(14) 0.0224(14) 0.0240(13) 0.0015(10) -0.0003(11) 0.0114(11)
C2 0.0268(14) 0.0209(13) 0.0252(14) 0.0032(10) -0.0025(11) 0.0101(12)
C11 0.0263(14) 0.0219(13) 0.0213(13) -0.0043(10) -0.0039(10) 0.0115(12)
C12 0.0445(17) 0.0258(15) 0.0283(14) 0.0056(11) -0.0030(12) 0.0215(14)
C13 0.0439(17) 0.0278(15) 0.0256(14) 0.0078(11) 0.0017(12) 0.0201(14)
C14 0.0305(15) 0.0242(14) 0.0392(16) 0.0039(12) -0.0017(12) 0.0165(13)
C15 0.0405(18) 0.0296(16) 0.0497(18) 0.0016(13) -0.0124(14) 0.0193(14)
C16 0.0364(19) 0.045(2) 0.079(3) -0.0043(18) -0.0178(17) 0.0202(16)
C17 0.0351(19) 0.059(2) 0.095(3) 0.000(2) 0.0025(19) 0.0280(18)
C18 0.045(2) 0.056(2) 0.063(2) -0.0029(17) 0.0087(17) 0.0316(18)
C19 0.0349(16) 0.0320(16) 0.0429(17) 0.0011(13) 0.0018(13) 0.0198(14)
C20 0.056(2) 0.0331(17) 0.0494(19) -0.0084(14) -0.0218(15) 0.0269(16)
C21 0.066(2) 0.0381(19) 0.072(2) -0.0143(17) -0.0368(19) 0.0249(18)
C22 0.092(3) 0.048(2) 0.048(2) -0.0072(16) -0.0228(19) 0.038(2)
C23 0.0397(17) 0.0399(17) 0.0361(16) -0.0052(13) 0.0030(13) 0.0240(15)
C24 0.069(2) 0.068(2) 0.0388(18) -0.0044(16) 0.0066(16) 0.044(2)
C25 0.051(2) 0.0386(18) 0.060(2) -0.0095(15) -0.0006(16) 0.0252(16)
C26 0.0362(16) 0.0252(14) 0.0248(13) 0.0071(11) 0.0090(11) 0.0182(13)
C27 0.0534(19) 0.0319(16) 0.0254(14) 0.0084(12) 0.0124(13) 0.0243(15)
C28 0.074(3) 0.0409(19) 0.0400(18) 0.0066(14) 0.0207(17) 0.0375(19)
C29 0.064(2) 0.054(2) 0.065(2) 0.0181(18) 0.0298(19) 0.042(2)
C30 0.0389(18) 0.0438(19) 0.060(2) 0.0136(16) 0.0114(15) 0.0239(16)
C31 0.0376(17) 0.0286(15) 0.0350(15) 0.0118(12) 0.0085(13) 0.0193(14)
C32 0.064(2) 0.0398(18) 0.0247(15) -0.0054(13) 0.0056(14) 0.0227(17)
C33 0.086(3) 0.043(2) 0.0419(19) -0.0124(15) 0.0126(18) 0.022(2)
C34 0.090(3) 0.061(2) 0.0352(18) -0.0063(16) -0.0120(18) 0.035(2)
C35 0.0319(16) 0.0322(16) 0.0370(16) 0.0054(13) 0.0009(12) 0.0115(13)
C36 0.0373(19) 0.066(2) 0.050(2) 0.0064(17) -0.0074(15) 0.0198(18)
C37 0.048(2) 0.0333(18) 0.057(2) 0.0039(15) 0.0055(16) 0.0107(16)
C38 0.0306(15) 0.0286(15) 0.0225(13) 0.0025(11) -0.0002(11) 0.0155(12)
C39 0.0329(15) 0.0299(15) 0.0185(13) 0.0042(11) 0.0025(11) 0.0184(13)
C40 0.0367(16) 0.0354(16) 0.0271(14) -0.0037(12) -0.0024(12) 0.0212(14)
C41 0.0415(18) 0.062(2) 0.0272(15) 0.0013(14) -0.0023(13) 0.0314(17)
C42 0.055(2) 0.059(2) 0.0346(17) 0.0182(15) 0.0148(15) 0.0456(19)
C43 0.056(2) 0.0327(17) 0.0465(18) 0.0118(14) 0.0195(15) 0.0287(16)
C44 0.0399(17) 0.0296(16) 0.0363(16) 0.0004(12) 0.0050(13) 0.0172(14)
B3 0.0307(17) 0.0257(16) 0.0202(15) 0.0059(12) 0.0010(12) 0.0125(14)
B4 0.0312(18) 0.0399(19) 0.0291(17) 0.0098(14) 0.0081(13) 0.0183(16)
B5 0.0236(16) 0.0353(18) 0.0356(18) 0.0070(14) 0.0043(13) 0.0133(15)
B6 0.0260(17) 0.0266(17) 0.0321(17) 0.0019(13) -0.0071(13) 0.0107(14)
B7 0.0302(17) 0.0227(16) 0.0318(17) 0.0090(13) -0.0017(13) 0.0080(14)
B8 0.0329(18) 0.0363(19) 0.0316(18) 0.0119(14) 0.0063(14) 0.0116(16)
B9 0.0298(18) 0.040(2) 0.044(2) 0.0112(16) 0.0088(15) 0.0143(16)
B10 0.0262(18) 0.0333(19) 0.046(2) 0.0097(15) -0.0026(15) 0.0094(15)
B11 0.0310(18) 0.0264(17) 0.0385(18) 0.0028(14) -0.0078(14) 0.0095(15)
B12 0.0301(18) 0.0317(19) 0.044(2) 0.0116(15) -0.0003(15) 0.0081(15)
B13 0.0278(16) 0.0216(15) 0.0233(15) 0.0022(12) -0.0009(12) 0.0120(13)

loop_
_atom_type_symbol
_atom_type_description
_atom_type_scat_dispersion_real
_atom_type_scat_dispersion_imag
_atom_type_scat_source
C C 0.0033 0.0016 'International Tables Vol C Tables 4.2.6.8 and 6.1.1.4'
H H 0.0000 0.0000 'International Tables Vol C Tables 4.2.6.8 and 6.1.1.4'
B B 0.0013 0.0007 'International Tables Vol C Tables 4.2.6.8 and 6.1.1.4'
Br Br -0.2901 2.4595 'International Tables Vol C Tables 4.2.6.8 and 6.1.1.4'
N N 0.0061 0.0033 'International Tables Vol C Tables 4.2.6.8 and 6.1.1.4'
O O 0.0106 0.0060 'International Tables Vol C Tables 4.2.6.8 and 6.1.1.4'

loop_
_geom_angle_atom_site_label_1
_geom_angle_atom_site_label_2
_geom_angle_atom_site_label_3
_geom_angle
_geom_angle_site_symmetry_1
_geom_angle_site_symmetry_3
_geom_angle_publ_flag
C38 O1 B13 117.31(19) . . ?
C11 N1 C12 110.0(2) . . ?
C11 N1 C14 129.9(2) . . ?
C12 N1 C14 119.4(2) . . ?
C11 N2 C13 110.0(2) . . ?
C11 N2 C26 131.1(2) . . ?
C13 N2 C26 118.7(2) . . ?
B13 C1 C2 101.84(19) . . ?
B13 C1 B4 132.7(2) . . ?
C2 C1 B4 108.99(19) . . ?
B13 C1 B6 113.1(2) . . ?
C2 C1 B6 61.20(15) . . ?
B4 C1 B6 113.0(2) . . ?
B13 C1 B5 137.0(2) . . ?
C2 C1 B5 109.5(2) . . ?
B4 C1 B5 62.22(17) . . ?
B6 C1 B5 61.86(17) . . ?
B13 C1 B3 108.2(2) . . ?
C2 C1 B3 60.35(15) . . ?
B4 C1 B3 61.61(16) . . ?
B6 C1 B3 112.97(19) . . ?
B5 C1 B3 112.7(2) . . ?
C38 C2 C1 106.06(19) . . ?
C38 C2 B11 127.0(2) . . ?
C1 C2 B11 112.9(2) . . ?
C38 C2 B7 129.1(2) . . ?
C1 C2 B7 113.2(2) . . ?
B11 C2 B7 63.58(17) . . ?
C38 C2 B3 113.6(2) . . ?
C1 C2 B3 62.38(15) . . ?
B11 C2 B3 115.7(2) . . ?
B7 C2 B3 62.84(16) . . ?
C38 C2 B6 111.2(2) . . ?
C1 C2 B6 61.18(16) . . ?
B11 C2 B6 63.10(17) . . ?
B7 C2 B6 115.5(2) . . ?
B3 C2 B6 114.7(2) . . ?
N1 C11 N2 105.0(2) . . ?
N1 C11 B13 132.8(2) . . ?
N2 C11 B13 120.6(2) . . ?
C13 C12 N1 107.5(2) . . ?
C13 C12 H12A 126.3 . . ?
N1 C12 H12A 126.3 . . ?
C12 C13 N2 107.5(2) . . ?
C12 C13 H13A 126.3 . . ?
N2 C13 H13A 126.3 . . ?
C19 C14 C15 123.6(3) . . ?
C19 C14 N1 119.1(2) . . ?
C15 C14 N1 116.8(2) . . ?
C16 C15 C14 116.5(3) . . ?
C16 C15 C20 120.0(3) . . ?
C14 C15 C20 123.5(3) . . ?
C17 C16 C15 121.0(3) . . ?
C17 C16 H16A 119.5 . . ?
C15 C16 H16A 119.5 . . ?
C18 C17 C16 120.8(3) . . ?
C18 C17 H17A 119.6 . . ?
C16 C17 H17A 119.6 . . ?
C17 C18 C19 121.5(3) . . ?
C17 C18 H18A 119.3 . . ?
C19 C18 H18A 119.3 . . ?
C18 C19 C14 116.5(3) . . ?
C18 C19 C23 119.9(3) . . ?
C14 C19 C23 123.5(2) . . ?
C15 C20 C21 113.0(3) . . ?
C15 C20 C22 110.7(2) . . ?
C21 C20 C22 108.9(3) . . ?
C15 C20 H20A 108.1 . . ?
C21 C20 H20A 108.1 . . ?
C22 C20 H20A 108.1 . . ?
C20 C21 H21A 109.5 . . ?
C20 C21 H21B 109.5 . . ?
H21A C21 H21B 109.5 . . ?
C20 C21 H21C 109.5 . . ?
H21A C21 H21C 109.5 . . ?
H21B C21 H21C 109.5 . . ?
C20 C22 H22A 109.5 . . ?
C20 C22 H22B 109.5 . . ?
H22A C22 H22B 109.5 . . ?
C20 C22 H22C 109.5 . . ?
H22A C22 H22C 109.5 . . ?
H22B C22 H22C 109.5 . . ?
C19 C23 C25 109.8(2) . . ?
C19 C23 C24 112.9(3) . . ?
C25 C23 C24 110.5(2) . . ?
C19 C23 H23A 107.8 . . ?
C25 C23 H23A 107.8 . . ?
C24 C23 H23A 107.8 . . ?
C23 C24 H24A 109.5 . . ?
C23 C24 H24B 109.5 . . ?
H24A C24 H24B 109.5 . . ?
C23 C24 H24C 109.5 . . ?
H24A C24 H24C 109.5 . . ?
H24B C24 H24C 109.5 . . ?
C23 C25 H25A 109.5 . . ?
C23 C25 H25B 109.5 . . ?
H25A C25 H25B 109.5 . . ?
C23 C25 H25C 109.5 . . ?
H25A C25 H25C 109.5 . . ?
H25B C25 H25C 109.5 . . ?
C31 C26 C27 123.4(3) . . ?
C31 C26 N2 118.3(2) . . ?
C27 C26 N2 117.8(2) . . ?
C28 C27 C26 116.2(3) . . ?
C28 C27 C32 120.8(3) . . ?
C26 C27 C32 122.9(3) . . ?
C29 C28 C27 121.9(3) . . ?
C29 C28 H28A 119.1 . . ?
C27 C28 H28A 119.1 . . ?
C30 C29 C28 120.6(3) . . ?
C30 C29 H29A 119.7 . . ?
C28 C29 H29A 119.7 . . ?
C29 C30 C31 121.2(3) . . ?
C29 C30 H30A 119.4 . . ?
C31 C30 H30A 119.4 . . ?
C26 C31 C30 116.7(3) . . ?
C26 C31 C35 123.4(2) . . ?
C30 C31 C35 119.9(3) . . ?
C27 C32 C34 111.6(3) . . ?
C27 C32 C33 113.7(3) . . ?
C34 C32 C33 109.0(3) . . ?
C27 C32 H32A 107.4 . . ?
C34 C32 H32A 107.4 . . ?
C33 C32 H32A 107.4 . . ?
C32 C33 H33A 109.5 . . ?
C32 C33 H33B 109.5 . . ?
H33A C33 H33B 109.5 . . ?
C32 C33 H33C 109.5 . . ?
H33A C33 H33C 109.5 . . ?
H33B C33 H33C 109.5 . . ?
C32 C34 H34A 109.5 . . ?
C32 C34 H34B 109.5 . . ?
H34A C34 H34B 109.5 . . ?
C32 C34 H34C 109.5 . . ?
H34A C34 H34C 109.5 . . ?
H34B C34 H34C 109.5 . . ?
C31 C35 C37 111.5(2) . . ?
C31 C35 C36 110.7(2) . . ?
C37 C35 C36 110.6(2) . . ?
C31 C35 H35A 108.0 . . ?
C37 C35 H35A 108.0 . . ?
C36 C35 H35A 108.0 . . ?
C35 C36 H36A 109.5 . . ?
C35 C36 H36B 109.5 . . ?
H36A C36 H36B 109.5 . . ?
C35 C36 H36C 109.5 . . ?
H36A C36 H36C 109.5 . . ?
H36B C36 H36C 109.5 . . ?
C35 C37 H37A 109.5 . . ?
C35 C37 H37B 109.5 . . ?
H37A C37 H37B 109.5 . . ?
C35 C37 H37C 109.5 . . ?
H37A C37 H37C 109.5 . . ?
H37B C37 H37C 109.5 . . ?
O1 C38 C39 111.5(2) . . ?
O1 C38 C2 106.31(19) . . ?
C39 C38 C2 115.8(2) . . ?
O1 C38 H38A 107.7 . . ?
C39 C38 H38A 107.7 . . ?
C2 C38 H38A 107.7 . . ?
C40 C39 C44 118.9(2) . . ?
C40 C39 C38 122.0(2) . . ?
C44 C39 C38 119.1(2) . . ?
C39 C40 C41 120.6(3) . . ?
C39 C40 H40A 119.7 . . ?
C41 C40 H40A 119.7 . . ?
C42 C41 C40 119.4(3) . . ?
C42 C41 H41A 120.3 . . ?
C40 C41 H41A 120.3 . . ?
C43 C42 C41 120.8(3) . . ?
C43 C42 H42A 119.6 . . ?
C41 C42 H42A 119.6 . . ?
C42 C43 C44 119.6(3) . . ?
C42 C43 H43A 120.2 . . ?
C44 C43 H43A 120.2 . . ?
C43 C44 C39 120.8(3) . . ?
C43 C44 H44A 119.6 . . ?
C39 C44 H44A 119.6 . . ?
C2 B3 C1 57.28(14) . . ?
C2 B3 B8 104.1(2) . . ?
C1 B3 B8 105.5(2) . . ?
C2 B3 B4 104.1(2) . . ?
C1 B3 B4 58.45(16) . . ?
B8 B3 B4 60.83(18) . . ?
C2 B3 B7 58.14(15) . . ?
C1 B3 B7 105.3(2) . . ?
B8 B3 B7 60.23(18) . . ?
B4 B3 B7 108.8(2) . . ?
C2 B3 H3 125.4 . . ?
C1 B3 H3 124.1 . . ?
B8 B3 H3 122.6 . . ?
B4 B3 H3 121.9 . . ?
B7 B3 H3 121.8 . . ?
C1 B4 B3 59.94(15) . . ?
C1 B4 B5 59.01(16) . . ?
B3 B4 B5 108.7(2) . . ?
C1 B4 B8 105.4(2) . . ?
B3 B4 B8 59.22(17) . . ?
B5 B4 B8 107.9(2) . . ?
C1 B4 B9 105.1(2) . . ?
B3 B4 B9 107.1(2) . . ?
B5 B4 B9 59.93(18) . . ?
B8 B4 B9 59.56(18) . . ?
C1 B4 H4 123.8 . . ?
B3 B4 H4 121.5 . . ?
B5 B4 H4 121.2 . . ?
B8 B4 H4 122.7 . . ?
B9 B4 H4 122.9 . . ?
C1 B5 B6 58.97(16) . . ?
C1 B5 B4 58.78(16) . . ?
B6 B5 B4 107.8(2) . . ?
C1 B5 B9 105.3(2) . . ?
B6 B5 B9 107.3(2) . . ?
B4 B5 B9 60.42(18) . . ?
C1 B5 B10 105.1(2) . . ?
B6 B5 B10 59.25(18) . . ?
B4 B5 B10 108.6(2) . . ?
B9 B5 B10 60.20(19) . . ?
C1 B5 H5 124.3 . . ?
B6 B5 H5 122.1 . . ?
B4 B5 H5 121.2 . . ?
B9 B5 H5 122.3 . . ?
B10 B5 H5 122.2 . . ?
C1 B6 C2 57.63(15) . . ?
C1 B6 B10 106.6(2) . . ?
C2 B6 B10 104.4(2) . . ?
C1 B6 B5 59.17(16) . . ?
C2 B6 B5 104.6(2) . . ?
B10 B6 B5 60.88(19) . . ?
C1 B6 B11 105.4(2) . . ?
C2 B6 B11 57.45(16) . . ?
B10 B6 B11 60.72(18) . . ?
B5 B6 B11 108.9(2) . . ?
C1 B6 H6 123.5 . . ?
C2 B6 H6 125.4 . . ?
B10 B6 H6 122.1 . . ?
B5 B6 H6 121.6 . . ?
B11 B6 H6 122.0 . . ?
C2 B7 B8 104.1(2) . . ?
C2 B7 B3 59.01(15) . . ?
B8 B7 B3 59.44(17) . . ?
C2 B7 B12 103.8(2) . . ?
B8 B7 B12 60.56(19) . . ?
B3 B7 B12 108.0(2) . . ?
C2 B7 B11 57.85(16) . . ?
B8 B7 B11 108.2(2) . . ?
B3 B7 B11 107.8(2) . . ?
B12 B7 B11 59.93(18) . . ?
C2 B7 H7 125.4 . . ?
B8 B7 H7 122.4 . . ?
B3 B7 H7 121.5 . . ?
B12 B7 H7 122.4 . . ?
B11 B7 H7 121.6 . . ?
B3 B8 B7 60.33(17) . . ?
B3 B8 B9 108.3(2) . . ?
B7 B8 B9 107.9(2) . . ?
B3 B8 B4 59.95(17) . . ?
B7 B8 B4 108.1(2) . . ?
B9 B8 B4 60.29(18) . . ?
B3 B8 B12 108.1(2) . . ?
B7 B8 B12 59.80(18) . . ?
B9 B8 B12 59.79(19) . . ?
B4 B8 B12 108.0(2) . . ?
B3 B8 H8 121.5 . . ?
B7 B8 H8 121.7 . . ?
B9 B8 H8 121.7 . . ?
B4 B8 H8 121.6 . . ?
B12 B8 H8 121.9 . . ?
B8 B9 B12 60.47(19) . . ?
B8 B9 B5 108.1(2) . . ?
B12 B9 B5 108.3(2) . . ?
B8 B9 B10 108.5(2) . . ?
B12 B9 B10 60.22(19) . . ?
B5 B9 B10 60.01(18) . . ?
B8 B9 B4 60.16(18) . . ?
B12 B9 B4 108.4(2) . . ?
B5 B9 B4 59.65(17) . . ?
B10 B9 B4 107.8(2) . . ?
B8 B9 H9 121.3 . . ?
B12 B9 H9 121.3 . . ?
B5 B9 H9 121.8 . . ?
B10 B9 H9 121.6 . . ?
B4 B9 H9 121.8 . . ?
B6 B10 B5 59.87(17) . . ?
B6 B10 B11 60.26(18) . . ?
B5 B10 B11 107.8(2) . . ?
B6 B10 B9 107.5(2) . . ?
B5 B10 B9 59.79(18) . . ?
B11 B10 B9 107.0(2) . . ?
B6 B10 B12 107.8(2) . . ?
B5 B10 B12 107.6(2) . . ?
B11 B10 B12 59.54(18) . . ?
B9 B10 B12 59.59(19) . . ?
B6 B10 H10 121.7 . . ?
B5 B10 H10 121.8 . . ?
B11 B10 H10 122.0 . . ?
B9 B10 H10 122.3 . . ?
B12 B10 H10 122.0 . . ?
C2 B11 B12 104.4(2) . . ?
C2 B11 B7 58.57(16) . . ?
B12 B11 B7 59.98(18) . . ?
C2 B11 B6 59.45(16) . . ?
B12 B11 B6 107.4(2) . . ?
B7 B11 B6 108.5(2) . . ?
C2 B11 B10 104.6(2) . . ?
B12 B11 B10 60.29(19) . . ?
B7 B11 B10 108.4(2) . . ?
B6 B11 B10 59.02(17) . . ?
C2 B11 H11 124.7 . . ?
B12 B11 H11 122.6 . . ?
B7 B11 H11 121.2 . . ?
B6 B11 H11 121.6 . . ?
B10 B11 H11 122.5 . . ?
B11 B12 B7 60.09(18) . . ?
B11 B12 B9 108.0(2) . . ?
B7 B12 B9 107.7(2) . . ?
B11 B12 B8 107.6(2) . . ?
B7 B12 B8 59.63(18) . . ?
B9 B12 B8 59.75(19) . . ?
B11 B12 B10 60.17(18) . . ?
B7 B12 B10 108.3(2) . . ?
B9 B12 B10 60.19(19) . . ?
B8 B12 B10 107.9(2) . . ?
B11 B12 H12 121.8 . . ?
B7 B12 H12 121.7 . . ?
B9 B12 H12 121.8 . . ?
B8 B12 H12 122.1 . . ?
B10 B12 H12 121.4 . . ?
O1 B13 C1 104.9(2) . . ?
O1 B13 C11 108.4(2) . . ?
C1 B13 C11 124.8(2) . . ?
O1 B13 Br1 108.34(18) . . ?
C1 B13 Br1 108.80(17) . . ?
C11 B13 Br1 100.87(16) . . ?

loop_
_geom_bond_atom_site_label_1
_geom_bond_atom_site_label_2
_geom_bond_distance
_geom_bond_site_symmetry_2
_geom_bond_publ_flag
Br1 B13 2.089(3) . ?
O1 C38 1.413(3) . ?
O1 B13 1.428(3) . ?
N1 C11 1.361(3) . ?
N1 C12 1.384(3) . ?
N1 C14 1.457(3) . ?
N2 C11 1.361(3) . ?
N2 C13 1.384(3) . ?
N2 C26 1.459(3) . ?
C1 B13 1.640(4) . ?
C1 C2 1.658(3) . ?
C1 B4 1.719(4) . ?
C1 B6 1.719(4) . ?
C1 B5 1.723(4) . ?
C1 B3 1.746(4) . ?
C2 C38 1.542(3) . ?
C2 B11 1.683(4) . ?
C2 B7 1.696(4) . ?
C2 B3 1.712(4) . ?
C2 B6 1.720(4) . ?
C11 B13 1.650(4) . ?
C12 C13 1.327(4) . ?
C12 H12A 0.9500 . ?
C13 H13A 0.9500 . ?
C14 C19 1.396(4) . ?
C14 C15 1.409(4) . ?
C15 C16 1.392(4) . ?
C15 C20 1.520(4) . ?
C16 C17 1.379(5) . ?
C16 H16A 0.9500 . ?
C17 C18 1.370(5) . ?
C17 H17A 0.9500 . ?
C18 C19 1.392(4) . ?
C18 H18A 0.9500 . ?
C19 C23 1.510(4) . ?
C20 C21 1.533(4) . ?
C20 C22 1.543(4) . ?
C20 H20A 1.0000 . ?
C21 H21A 0.9800 . ?
C21 H21B 0.9800 . ?
C21 H21C 0.9800 . ?
C22 H22A 0.9800 . ?
C22 H22B 0.9800 . ?
C22 H22C 0.9800 . ?
C23 C25 1.529(4) . ?
C23 C24 1.534(4) . ?
C23 H23A 1.0000 . ?
C24 H24A 0.9800 . ?
C24 H24B 0.9800 . ?
C24 H24C 0.9800 . ?
C25 H25A 0.9800 . ?
C25 H25B 0.9800 . ?
C25 H25C 0.9800 . ?
C26 C31 1.393(4) . ?
C26 C27 1.404(4) . ?
C27 C28 1.393(4) . ?
C27 C32 1.516(4) . ?
C28 C29 1.367(5) . ?
C28 H28A 0.9500 . ?
C29 C30 1.366(5) . ?
C29 H29A 0.9500 . ?
C30 C31 1.403(4) . ?
C30 H30A 0.9500 . ?
C31 C35 1.512(4) . ?
C32 C34 1.528(4) . ?
C32 C33 1.544(4) . ?
C32 H32A 1.0000 . ?
C33 H33A 0.9800 . ?
C33 H33B 0.9800 . ?
C33 H33C 0.9800 . ?
C34 H34A 0.9800 . ?
C34 H34B 0.9800 . ?
C34 H34C 0.9800 . ?
C35 C37 1.534(4) . ?
C35 C36 1.538(4) . ?
C35 H35A 1.0000 . ?
C36 H36A 0.9800 . ?
C36 H36B 0.9800 . ?
C36 H36C 0.9800 . ?
C37 H37A 0.9800 . ?
C37 H37B 0.9800 . ?
C37 H37C 0.9800 . ?
C38 C39 1.500(3) . ?
C38 H38A 1.0000 . ?
C39 C40 1.377(4) . ?
C39 C44 1.396(4) . ?
C40 C41 1.391(4) . ?
C40 H40A 0.9500 . ?
C41 C42 1.383(4) . ?
C41 H41A 0.9500 . ?
C42 C43 1.370(4) . ?
C42 H42A 0.9500 . ?
C43 C44 1.381(4) . ?
C43 H43A 0.9500 . ?
C44 H44A 0.9500 . ?
B3 B8 1.761(4) . ?
B3 B4 1.775(4) . ?
B3 B7 1.777(4) . ?
B3 H3 1.1200 . ?
B4 B5 1.778(4) . ?
B4 B8 1.790(5) . ?
B4 B9 1.792(5) . ?
B4 H4 1.1200 . ?
B5 B6 1.770(4) . ?
B5 B9 1.783(4) . ?
B5 B10 1.787(5) . ?
B5 H5 1.1200 . ?
B6 B10 1.758(4) . ?
B6 B11 1.781(4) . ?
B6 H6 1.1200 . ?
B7 B8 1.775(5) . ?
B7 B12 1.778(5) . ?
B7 B11 1.780(4) . ?
B7 H7 1.1200 . ?
B8 B9 1.779(5) . ?
B8 B12 1.792(5) . ?
B8 H8 1.1200 . ?
B9 B12 1.780(5) . ?
B9 B10 1.791(5) . ?
B9 H9 1.1200 . ?
B10 B11 1.789(5) . ?
B10 B12 1.791(4) . ?
B10 H10 1.1200 . ?
B11 B12 1.778(5) . ?
B11 H11 1.1200 . ?
B12 H12 1.1200 . ?
